data_2012165
loop_
_publ_author_name
'Lu, Ying-Hong'
'Fun, Hoong-Kun'
'Chantrapromma, Suchada'
'Razak, Ibrahim Abdul'
'Shen, Zhen'
'Zuo, Jing-Lin'
'You, Xiao-Zeng'

_publ_section_title
;
 A mixed-valence manganese(III)--manganese(IV) di-\m-oxo complex,
 [(cyclam)MnO]~2~(ClO~4~)~2~(NO~3~)
;
_journal_issue 8
_journal_name_full 'Acta Crystallographica Section C'
_journal_page_first 911
_journal_page_last 913
_journal_paper_doi 10.1107/S0108270101008617
_journal_volume 57
_journal_year 2001
_chemical_formula_iupac '[Mn2 O2 (C10 H24 N4 )2 ](ClO4 )2(NO3 )'
_chemical_formula_moiety 'C20 H48 Mn2 N8 O2 3+ , 2Cl O4 - , N O3 -'
_chemical_formula_sum 'C20 H48 Cl2 Mn2 N9 O13'
_chemical_formula_weight 803.45
_chemical_name_systematic
;
 ?
;
_space_group_IT_number 15
_symmetry_cell_setting monoclinic
_symmetry_space_group_name_Hall '-C 2yc'
_symmetry_space_group_name_H-M 'C 1 2/c 1'
_audit_creation_method SHELXL-97
_cell_angle_alpha 90.00
_cell_angle_beta 90.5080(10)
_cell_angle_gamma 90.00
_cell_formula_units_Z 4
_cell_length_a 19.9616(4)
_cell_length_b 13.8047(4)
_cell_length_c 12.1531(3)
_cell_measurement_reflns_used 8192
_cell_measurement_temperature 293(2)
_cell_measurement_theta_max 38.62
_cell_measurement_theta_min 2.45
_cell_volume 3348.82(14)
_computing_cell_refinement 'SAINT (Siemens, 1996)'
_computing_data_collection 'SMART (Siemens, 1996)'
_computing_data_reduction SAINT
_computing_molecular_graphics SHELXTL
_computing_publication_material
;
SHELXTL and PLATON (Spek, 1990)
;
_computing_structure_refinement SHELXTL
_computing_structure_solution 'SHELXTL (Sheldrick, 1997)'
_diffrn_ambient_temperature 293(2)
_diffrn_detector_area_resol_mean 8.33
_diffrn_measured_fraction_theta_full .994
_diffrn_measured_fraction_theta_max .994
_diffrn_measurement_device_type
;
Siemens SMART CCD area detector diffractometer
;
_diffrn_measurement_method '\w scans'
_diffrn_radiation_monochromator graphite
_diffrn_radiation_source 'fine-focus sealed tube'
_diffrn_radiation_type MoK\a
_diffrn_radiation_wavelength .71073
_diffrn_reflns_av_R_equivalents .0344
_diffrn_reflns_av_sigmaI/netI .0362
_diffrn_reflns_limit_h_max 25
_diffrn_reflns_limit_h_min -25
_diffrn_reflns_limit_k_max 17
_diffrn_reflns_limit_k_min -17
_diffrn_reflns_limit_l_max 15
_diffrn_reflns_limit_l_min -11
_diffrn_reflns_number 11565
_diffrn_reflns_theta_full 27.50
_diffrn_reflns_theta_max 27.50
_diffrn_reflns_theta_min 2.45
_diffrn_standards_decay_% 0
_diffrn_standards_interval_count none
_diffrn_standards_interval_time 0
_diffrn_standards_number 0
_exptl_absorpt_coefficient_mu .986
_exptl_absorpt_correction_T_max .8908
_exptl_absorpt_correction_T_min .7057
_exptl_absorpt_correction_type empirical
_exptl_absorpt_process_details '(SADABS; Sheldrick, 1996)'
_exptl_crystal_colour black
_exptl_crystal_density_diffrn 1.594
_exptl_crystal_density_method 'not measured'
_exptl_crystal_description plate
_exptl_crystal_F_000 1676
_exptl_crystal_size_max .38
_exptl_crystal_size_mid .36
_exptl_crystal_size_min .12
_refine_diff_density_max .801
_refine_diff_density_min -.538
_refine_ls_extinction_method none
_refine_ls_goodness_of_fit_ref 1.070
_refine_ls_hydrogen_treatment constr
_refine_ls_matrix_type full
_refine_ls_number_parameters 209
_refine_ls_number_reflns 3823
_refine_ls_number_restraints 0
_refine_ls_restrained_S_all 1.070
_refine_ls_R_factor_all .0564
_refine_ls_R_factor_gt .0493
_refine_ls_shift/su_max <0.001
_refine_ls_shift/su_mean .000
_refine_ls_structure_factor_coef Fsqd
_refine_ls_weighting_details 'calc w=1/[\s^2^(Fo^2^)+(0.0856P)^2^+5.1838P] where P=(Fo^2^+2Fc^2^)/3'
_refine_ls_weighting_scheme calc
_refine_ls_wR_factor_ref .1495
_reflns_number_gt 3292
_reflns_number_total 3823
_reflns_threshold_expression 'I > 2\s(I)'
_cod_data_source_file sk1485.cif
_cod_data_source_block I
_cod_original_cell_volume 3348.80(10)
_cod_original_sg_symbol_H-M 'C 2/c'
_cod_database_code 2012165
_cod_database_fobs_code 2012165

loop_
_symmetry_equiv_pos_as_xyz
'x, y, z'
'-x, y, -z+1/2'
'x+1/2, y+1/2, z'
'-x+1/2, y+1/2, -z+1/2'
'-x, -y, -z'
'x, -y, z-1/2'
'-x+1/2, -y+1/2, -z'
'x+1/2, -y+1/2, z-1/2'

loop_
_atom_site_label
_atom_site_fract_x
_atom_site_fract_y
_atom_site_fract_z
_atom_site_U_iso_or_equiv
_atom_site_adp_type
_atom_site_calc_flag
_atom_site_refinement_flags
_atom_site_occupancy
_atom_site_disorder_assembly
_atom_site_disorder_group
_atom_site_type_symbol
Mn1 .189880(18) .22114(2) .54249(3) .02750(15) Uani d . 1 . . Mn
Cl1 .13098(5) -.32042(7) .60477(7) .0610(3) Uani d . 1 . . Cl
O1 .25052(10) .17943(12) .44098(15) .0353(4) Uani d . 1 . . O
O2 .1745(2) -.3858(3) .5522(4) .1151(15) Uani d . 1 . . O
O3 .0783(3) -.3726(3) .6643(4) .1291(17) Uani d . 1 . . O
O4 .0985(2) -.2570(4) .5316(3) .1083(13) Uani d . 1 . . O
O5 .16517(19) -.2648(2) .6878(3) .0834(9) Uani d . 1 . . O
O6 .0258(3) .0677(5) .6761(5) .181(3) Uani d . 1 . . O
O7 .0000 .1880(7) .7500 .209(5) Uani d S 1 . . O
N1 .12741(13) .10071(17) .5098(2) .0428(5) Uani d . 1 . . N
H1N1 .0958 .0997 .5645 .051 Uiso d R 1 . . H
N2 .22631(13) .1378(2) .6836(3) .0515(6) Uani d . 1 . . N
H1N2 .2623 .1727 .7073 .062 Uiso d R 1 . . H
N3 .12711(12) .27825(16) .6671(2) .0372(5) Uani d . 1 . . N
H1N3 .0885 .2415 .6774 .045 Uiso d R 1 . . H
N4 .11726(14) .28913(19) .4270(2) .0459(6) Uani d . 1 . . N
H1N4 .1400 .2868 .3617 .055 Uiso d R 1 . . H
N5 .0000 .1047(3) .7500 .0468(8) Uani d S 1 . . N
C1 .1615(2) .0048(2) .5111(3) .0621(10) Uani d . 1 . . C
H1A .2001 .0075 .4632 .075 Uiso calc R 1 . . H
H1B .1311 -.0438 .4820 .075 Uiso calc R 1 . . H
C2 .1842(3) -.0251(3) .6245(4) .0787(13) Uani d . 1 . . C
H2A .1465 -.0203 .6739 .094 Uiso calc R 1 . . H
H2B .1977 -.0926 .6222 .094 Uiso calc R 1 . . H
C3 .2409(3) .0331(3) .6710(6) .0955(17) Uani d . 1 . . C
H3A .2530 .0068 .7425 .115 Uiso calc R 1 . . H
H3B .2793 .0258 .6235 .115 Uiso calc R 1 . . H
C4 .18229(18) .1583(3) .7791(3) .0542(8) Uani d . 1 . . C
H4A .2063 .1461 .8474 .065 Uiso calc R 1 . . H
H4B .1432 .1166 .7765 .065 Uiso calc R 1 . . H
C5 .16138(18) .2623(3) .7731(2) .0516(8) Uani d . 1 . . C
H5A .1314 .2773 .8332 .062 Uiso calc R 1 . . H
H5B .2003 .3040 .7791 .062 Uiso calc R 1 . . H
C6 .10758(17) .3812(2) .6551(3) .0517(8) Uani d . 1 . . C
H6A .1475 .4198 .6435 .062 Uiso calc R 1 . . H
H6B .0871 .4029 .7229 .062 Uiso calc R 1 . . H
C7 .05933(19) .3977(3) .5610(3) .0611(9) Uani d . 1 . . C
H7A .0226 .3520 .5671 .073 Uiso calc R 1 . . H
H7B .0408 .4624 .5673 .073 Uiso calc R 1 . . H
C8 .0900(3) .3871(3) .4497(4) .0741(12) Uani d . 1 . . C
H8A .0564 .4023 .3942 .089 Uiso calc R 1 . . H
H8B .1259 .4340 .4428 .089 Uiso calc R 1 . . H
C9 .06320(17) .2175(3) .4059(3) .0570(9) Uani d . 1 . . C
H9A .0412 .2312 .3362 .068 Uiso calc R 1 . . H
H9B .0300 .2209 .4636 .068 Uiso calc R 1 . . H
C10 .09397(18) .1185(3) .4034(3) .0585(9) Uani d . 1 . . C
H10A .0596 .0701 .3905 .070 Uiso calc R 1 . . H
H10B .1262 .1145 .3443 .070 Uiso calc R 1 . . H

loop_
_atom_site_aniso_label
_atom_site_aniso_U_11
_atom_site_aniso_U_22
_atom_site_aniso_U_33
_atom_site_aniso_U_12
_atom_site_aniso_U_13
_atom_site_aniso_U_23
Mn1 .0311(2) .0274(2) .0241(2) .00018(13) .00365(14) -.00031(12)
Cl1 .0706(6) .0650(5) .0471(5) -.0029(4) -.0096(4) -.0052(4)
O1 .0455(10) .0300(8) .0305(9) .0002(7) .0051(8) -.0048(7)
O2 .105(3) .118(3) .122(3) .022(2) -.005(2) -.050(3)
O3 .158(4) .111(3) .119(3) -.053(3) .037(3) -.010(3)
O4 .094(3) .167(4) .064(2) .032(3) -.0111(19) .019(2)
O5 .100(2) .079(2) .071(2) -.0031(17) -.0210(18) -.0056(15)
O6 .135(4) .266(7) .145(4) -.097(5) .100(4) -.102(5)
O7 .072(4) .126(6) .431(18) .000 .059(7) .000
N1 .0480(13) .0393(12) .0415(13) -.0120(10) .0130(10) -.0095(10)
N2 .0401(13) .0494(14) .0651(18) .0004(11) .0018(12) .0016(12)
N3 .0351(11) .0426(12) .0342(12) .0011(9) .0059(9) -.0061(9)
N4 .0423(13) .0575(15) .0381(13) -.0016(11) .0060(10) .0007(11)
N5 .0282(16) .057(2) .056(2) .000 .0168(15) .000
C1 .075(2) .0346(15) .077(2) -.0119(15) .028(2) -.0136(15)
C2 .100(3) .0345(16) .102(3) -.0002(19) .011(3) .0141(18)
C3 .081(3) .058(2) .147(5) .027(2) -.021(3) .000(3)
C4 .0532(18) .071(2) .0388(16) -.0067(16) .0022(13) .0216(15)
C5 .0561(18) .073(2) .0263(13) -.0011(16) .0069(13) -.0059(13)
C6 .0516(17) .0452(16) .0584(19) .0084(13) .0060(15) -.0147(14)
C7 .0547(19) .0537(18) .075(2) .0235(16) .0002(17) -.0033(17)
C8 .098(3) .058(2) .066(2) .017(2) .004(2) .0180(18)
C9 .0379(16) .085(3) .0476(18) -.0066(15) -.0090(14) -.0048(16)
C10 .058(2) .069(2) .0478(18) -.0215(17) -.0015(15) -.0198(16)

loop_
_atom_type_symbol
_atom_type_description
_atom_type_scat_dispersion_real
_atom_type_scat_dispersion_imag
_atom_type_scat_source
C C .0033 .0016 'International Tables Vol C Tables 4.2.6.8 and 6.1.1.4'
H H .0000 .0000 'International Tables Vol C Tables 4.2.6.8 and 6.1.1.4'
N N .0061 .0033 'International Tables Vol C Tables 4.2.6.8 and 6.1.1.4'
O O .0106 .0060 'International Tables Vol C Tables 4.2.6.8 and 6.1.1.4'
Cl Cl .1484 .1585 'International Tables Vol C Tables 4.2.6.8 and 6.1.1.4'
Mn Mn .3368 .7283 'International Tables Vol C Tables 4.2.6.8 and 6.1.1.4'

loop_
_geom_angle_atom_site_label_1
_geom_angle_atom_site_label_2
_geom_angle_atom_site_label_3
_geom_angle_site_symmetry_1
_geom_angle_site_symmetry_3
_geom_angle
_geom_angle_publ_flag
O1 Mn1 O1 7_556 . 82.90(8) yes
O1 Mn1 N1 7_556 . 173.95(9) yes
O1 Mn1 N1 . . 91.07(9) yes
O1 Mn1 N3 7_556 . 91.74(9) yes
O1 Mn1 N3 . . 174.34(9) yes
N1 Mn1 N3 . . 94.30(9) yes
O1 Mn1 N2 7_556 . 95.60(9) yes
O1 Mn1 N2 . . 98.40(10) yes
N1 Mn1 N2 . . 85.69(10) yes
N3 Mn1 N2 . . 80.24(10) yes
O1 Mn1 N4 7_556 . 99.97(9) yes
O1 Mn1 N4 . . 98.00(9) yes
N1 Mn1 N4 . . 80.37(10) yes
N3 Mn1 N4 . . 84.70(10) yes
N2 Mn1 N4 . . 158.61(10) yes
O1 Mn1 Mn1 7_556 7_556 41.49(6) ?
O1 Mn1 Mn1 . 7_556 41.41(6) ?
N1 Mn1 Mn1 . 7_556 132.48(7) ?
N3 Mn1 Mn1 . 7_556 133.21(7) ?
N2 Mn1 Mn1 . 7_556 99.36(7) ?
N4 Mn1 Mn1 . 7_556 102.02(7) ?
O4 Cl1 O2 . . 113.3(3) ?
O4 Cl1 O5 . . 109.0(3) ?
O2 Cl1 O5 . . 111.7(2) ?
O4 Cl1 O3 . . 106.8(3) ?
O2 Cl1 O3 . . 110.8(3) ?
O5 Cl1 O3 . . 104.7(3) ?
Mn1 O1 Mn1 7_556 . 97.10(8) yes
C10 N1 C1 . . 111.2(3) ?
C10 N1 Mn1 . . 107.22(19) ?
C1 N1 Mn1 . . 115.3(2) ?
C10 N1 H1N1 . . 109.2 ?
C1 N1 H1N1 . . 107.2 ?
Mn1 N1 H1N1 . . 106.5 ?
C3 N2 C4 . . 112.6(4) ?
C3 N2 Mn1 . . 119.8(3) ?
C4 N2 Mn1 . . 108.47(19) ?
C3 N2 H1N2 . . 113.3 ?
C4 N2 H1N2 . . 97.0 ?
Mn1 N2 H1N2 . . 103.0 ?
C5 N3 C6 . . 110.5(2) ?
C5 N3 Mn1 . . 107.23(19) ?
C6 N3 Mn1 . . 116.3(2) ?
C5 N3 H1N3 . . 100.3 ?
C6 N3 H1N3 . . 108.6 ?
Mn1 N3 H1N3 . . 112.8 ?
C8 N4 C9 . . 111.9(3) ?
C8 N4 Mn1 . . 120.4(2) ?
C9 N4 Mn1 . . 107.3(2) ?
C8 N4 H1N4 . . 112.1 ?
C9 N4 H1N4 . . 101.1 ?
Mn1 N4 H1N4 . . 101.9 ?
O7 N5 O6 . . 116.2(4) ?
O7 N5 O6 . 2_556 116.2(4) ?
O6 N5 O6 . 2_556 127.6(8) ?
N1 C1 C2 . . 112.8(3) ?
N1 C1 H1A . . 109.0 ?
C2 C1 H1A . . 109.0 ?
N1 C1 H1B . . 109.0 ?
C2 C1 H1B . . 109.0 ?
H1A C1 H1B . . 107.8 ?
C3 C2 C1 . . 114.8(4) ?
C3 C2 H2A . . 108.6 ?
C1 C2 H2A . . 108.6 ?
C3 C2 H2B . . 108.6 ?
C1 C2 H2B . . 108.6 ?
H2A C2 H2B . . 107.6 ?
N2 C3 C2 . . 114.5(3) ?
N2 C3 H3A . . 108.6 ?
C2 C3 H3A . . 108.6 ?
N2 C3 H3B . . 108.6 ?
C2 C3 H3B . . 108.6 ?
H3A C3 H3B . . 107.6 ?
N2 C4 C5 . . 108.1(2) ?
N2 C4 H4A . . 110.1 ?
C5 C4 H4A . . 110.1 ?
N2 C4 H4B . . 110.1 ?
C5 C4 H4B . . 110.1 ?
H4A C4 H4B . . 108.4 ?
N3 C5 C4 . . 108.3(3) ?
N3 C5 H5A . . 110.0 ?
C4 C5 H5A . . 110.0 ?
N3 C5 H5B . . 110.0 ?
C4 C5 H5B . . 110.0 ?
H5A C5 H5B . . 108.4 ?
N3 C6 C7 . . 112.7(3) ?
N3 C6 H6A . . 109.1 ?
C7 C6 H6A . . 109.1 ?
N3 C6 H6B . . 109.1 ?
C7 C6 H6B . . 109.1 ?
H6A C6 H6B . . 107.8 ?
C8 C7 C6 . . 114.0(3) ?
C8 C7 H7A . . 108.7 ?
C6 C7 H7A . . 108.7 ?
C8 C7 H7B . . 108.7 ?
C6 C7 H7B . . 108.7 ?
H7A C7 H7B . . 107.6 ?
N4 C8 C7 . . 114.2(3) ?
N4 C8 H8A . . 108.7 ?
C7 C8 H8A . . 108.7 ?
N4 C8 H8B . . 108.7 ?
C7 C8 H8B . . 108.7 ?
H8A C8 H8B . . 107.6 ?
N4 C9 C10 . . 108.3(3) ?
N4 C9 H9A . . 110.0 ?
C10 C9 H9A . . 110.0 ?
N4 C9 H9B . . 110.0 ?
C10 C9 H9B . . 110.0 ?
H9A C9 H9B . . 108.4 ?
N1 C10 C9 . . 108.5(3) ?
N1 C10 H10A . . 110.0 ?
C9 C10 H10A . . 110.0 ?
N1 C10 H10B . . 110.0 ?
C9 C10 H10B . . 110.0 ?
H10A C10 H10B . . 108.4 ?

loop_
_geom_bond_atom_site_label_1
_geom_bond_atom_site_label_2
_geom_bond_site_symmetry_2
_geom_bond_distance
_geom_bond_publ_flag
Mn1 O1 7_556 1.8263(19) yes
Mn1 O1 . 1.8291(18) yes
Mn1 N1 . 2.114(2) yes
Mn1 N3 . 2.125(2) yes
Mn1 N2 . 2.185(3) yes
Mn1 N4 . 2.217(3) yes
Mn1 Mn1 7_556 2.7398(7) yes
Cl1 O4 . 1.403(4) ?
Cl1 O2 . 1.410(4) ?
Cl1 O5 . 1.436(3) ?
Cl1 O3 . 1.469(4) ?
O1 Mn1 7_556 1.8263(18) no
O6 N5 . 1.158(5) ?
O7 N5 . 1.150(9) ?
N1 C10 . 1.471(4) ?
N1 C1 . 1.489(4) ?
N1 H1N1 . .9213 ?
N2 C3 . 1.482(5) ?
N2 C4 . 1.488(4) ?
N2 H1N2 . .9095 ?
N3 C5 . 1.471(4) ?
N3 C6 . 1.480(4) ?
N3 H1N3 . .9311 ?
N4 C8 . 1.484(5) ?
N4 C9 . 1.485(4) ?
N4 H1N4 . .9182 ?
N5 O6 2_556 1.158(5) ?
C1 C2 . 1.505(6) ?
C1 H1A . .9700 ?
C1 H1B . .9700 ?
C2 C3 . 1.494(7) ?
C2 H2A . .9700 ?
C2 H2B . .9700 ?
C3 H3A . .9700 ?
C3 H3B . .9700 ?
C4 C5 . 1.497(5) ?
C4 H4A . .9700 ?
C4 H4B . .9700 ?
C5 H5A . .9700 ?
C5 H5B . .9700 ?
C6 C7 . 1.506(5) ?
C6 H6A . .9700 ?
C6 H6B . .9700 ?
C7 C8 . 1.497(6) ?
C7 H7A . .9700 ?
C7 H7B . .9700 ?
C8 H8A . .9700 ?
C8 H8B . .9700 ?
C9 C10 . 1.498(6) ?
C9 H9A . .9700 ?
C9 H9B . .9700 ?
C10 H10A . .9700 ?
C10 H10B . .9700 ?

loop_
_geom_hbond_atom_site_label_D
_geom_hbond_atom_site_label_H
_geom_hbond_atom_site_label_A
_geom_hbond_site_symmetry_A
_geom_hbond_distance_DH
_geom_hbond_distance_HA
_geom_hbond_distance_DA
_geom_hbond_angle_DHA
_geom_hbond_publ_flag
N1 H11N O6 1_555 .92 2.0052 2.912(7) 168 yes
N2 H12N O5 4_556 .91 2.1055 2.980(5) 161 yes
N3 H13N O7 1_555 .93 2.1148 3.008(5) 160 yes
N4 H14N O5 6_555 .92 2.1977 3.087(4) 163 yes
C1 H1A O1 1_555 .97 2.5931 3.118(4) 114 yes
C2 H2B O5 1_555 .97 2.5918 3.419(5) 143 yes
C5 H5A O4 6_556 .97 2.5203 3.394(5) 150 yes

loop_
_geom_torsion_atom_site_label_1
_geom_torsion_atom_site_label_2
_geom_torsion_atom_site_label_3
_geom_torsion_atom_site_label_4
_geom_torsion_site_symmetry_1
_geom_torsion_site_symmetry_4
_geom_torsion
O1 Mn1 O1 Mn1 7_556 7_556 .0
N1 Mn1 O1 Mn1 . 7_556 179.56(10)
N2 Mn1 O1 Mn1 . 7_556 -94.65(10)
N4 Mn1 O1 Mn1 . 7_556 99.13(10)
O1 Mn1 N1 C10 . . -74.9(2)
N3 Mn1 N1 C10 . . 106.9(2)
N2 Mn1 N1 C10 . . -173.3(2)
N4 Mn1 N1 C10 . . 23.0(2)
Mn1 Mn1 N1 C10 7_556 . -74.5(2)
N3 Mn1 N1 C1 . . -128.7(2)
N2 Mn1 N1 C1 . . -48.8(2)
N4 Mn1 N1 C1 . . 147.5(2)
Mn1 Mn1 N1 C1 7_556 . 49.9(3)
O1 Mn1 N2 C3 7_556 . -131.1(3)
O1 Mn1 N2 C3 . . -47.4(3)
N1 Mn1 N2 C3 . . 43.0(3)
N3 Mn1 N2 C3 . . 138.1(3)
N4 Mn1 N2 C3 . . 92.3(4)
Mn1 Mn1 N2 C3 7_556 . -89.4(3)
O1 Mn1 N2 C4 7_556 . 97.8(2)
O1 Mn1 N2 C4 . . -178.5(2)
N1 Mn1 N2 C4 . . -88.1(2)
N3 Mn1 N2 C4 . . 7.0(2)
N4 Mn1 N2 C4 . . -38.8(4)
Mn1 Mn1 N2 C4 7_556 . 139.5(2)
N1 Mn1 N3 C5 . . 108.0(2)
N2 Mn1 N3 C5 . . 23.1(2)
N4 Mn1 N3 C5 . . -172.1(2)
Mn1 Mn1 N3 C5 7_556 . -70.6(2)
N1 Mn1 N3 C6 . . -127.9(2)
N2 Mn1 N3 C6 . . 147.2(2)
N4 Mn1 N3 C6 . . -48.0(2)
Mn1 Mn1 N3 C6 7_556 . 53.5(2)
O1 Mn1 N4 C8 7_556 . -49.3(3)
O1 Mn1 N4 C8 . . -133.5(3)
N1 Mn1 N4 C8 . . 136.8(3)
N3 Mn1 N4 C8 . . 41.5(3)
N2 Mn1 N4 C8 . . 86.8(4)
Mn1 Mn1 N4 C8 7_556 . -91.6(3)
O1 Mn1 N4 C9 7_556 . -178.8(2)
O1 Mn1 N4 C9 . . 97.1(2)
N1 Mn1 N4 C9 . . 7.4(2)
N3 Mn1 N4 C9 . . -87.9(2)
N2 Mn1 N4 C9 . . -42.7(4)
Mn1 Mn1 N4 C9 7_556 . 139.0(2)
C10 N1 C1 C2 . . -168.3(3)
Mn1 N1 C1 C2 . . 69.3(3)
N1 C1 C2 C3 . . -69.6(5)
C4 N2 C3 C2 . . 75.4(6)
Mn1 N2 C3 C2 . . -53.9(6)
C1 C2 C3 N2 . . 60.7(6)
C3 N2 C4 C5 . . -170.5(3)
Mn1 N2 C4 C5 . . -35.6(3)
C6 N3 C5 C4 . . -177.9(3)
Mn1 N3 C5 C4 . . -50.2(3)
N2 C4 C5 N3 . . 58.0(3)
C5 N3 C6 C7 . . -167.2(3)
Mn1 N3 C6 C7 . . 70.3(3)
N3 C6 C7 C8 . . -71.2(4)
C9 N4 C8 C7 . . 73.9(4)
Mn1 N4 C8 C7 . . -53.5(5)
C6 C7 C8 N4 . . 61.5(5)
C8 N4 C9 C10 . . -170.3(3)
Mn1 N4 C9 C10 . . -36.2(3)
C1 N1 C10 C9 . . -177.7(3)
Mn1 N1 C10 C9 . . -50.7(3)
N4 C9 C10 N1 . . 59.1(4)
